data_7719494
loop_
_publ_author_name
'Robertson, Grace M.'
'Jaffe, Adam'

_publ_section_title
;
 Structural and electronic tuning of hybrid metal thiocyanate
 <i>N</i>-oxides.
;
_journal_issue 39
_journal_name_full 'Dalton transactions (Cambridge, England : 2003)'
_journal_page_first 14648
_journal_page_last 14653
_journal_paper_doi 10.1039/d5dt02188j
_journal_volume 54
_journal_year 2025
_chemical_formula_moiety 'C8 H7 N3 Ni O S2'
_chemical_formula_sum 'C8 H7 N3 Ni O S2'
_chemical_formula_weight 284.00
_space_group_crystal_system monoclinic
_space_group_IT_number 14
_space_group_name_Hall '-P 2ybc'
_space_group_name_H-M_alt 'P 1 21/c 1'
_atom_sites_solution_hydrogens geom
_atom_sites_solution_primary direct
_audit_creation_date 2025-06-28
_audit_creation_method
;
FinalCif V152 by Daniel Kratzert, Freiburg 2025, 
https://dkratzert.de/finalcif.html
;
_audit_update_record
;
2025-06-29 deposited with the CCDC.	2025-09-19 downloaded from the CCDC.
;
_cell_angle_alpha 90
_cell_angle_beta 98.538(4)
_cell_angle_gamma 90
_cell_formula_units_Z 4
_cell_length_a 7.5711(8)
_cell_length_b 7.5734(8)
_cell_length_c 18.995(2)
_cell_measurement_reflns_used 9992
_cell_measurement_temperature 120.00
_cell_measurement_theta_max 25.288
_cell_measurement_theta_min 2.168
_cell_volume 1077.1(2)
_computing_cell_refinement 'Bruker SAINT (Bruker, 2022)'
_computing_data_collection 'Bruker APEX (Bruker, 2022)'
_computing_data_reduction 'Bruker SAINT (Bruker, 2022)'
_computing_molecular_graphics 'Olex2 1.5 (Dolomanov et al., 2009)'
_computing_publication_material 'FinalCIF (Kratzert, 2023)'
_computing_structure_refinement 'XL  (Sheldrick, 2008)'
_computing_structure_solution 'SHELXS (G. Sheldrick)'
_diffrn_ambient_temperature 120(2)
_diffrn_detector 'CMOS Area Detector'
_diffrn_detector_area_resol_mean 7.41
_diffrn_detector_type 'Bruker PHOTON-III'
_diffrn_measured_fraction_theta_full 1.000
_diffrn_measured_fraction_theta_max 1.000
_diffrn_measurement_device 'four-circle diffractometer'
_diffrn_measurement_device_type 'Bruker Quest'
_diffrn_measurement_method 'combination of \w and \f-scans'
_diffrn_radiation_monochromator 'HELIOS Multi-layer'
_diffrn_radiation_probe x-ray
_diffrn_radiation_type MoK\a
_diffrn_radiation_wavelength 0.71073
_diffrn_reflns_av_R_equivalents 0.0726
_diffrn_reflns_av_unetI/netI 0.0174
_diffrn_reflns_Laue_measured_fraction_full 1.000
_diffrn_reflns_Laue_measured_fraction_max 1.000
_diffrn_reflns_limit_h_max 9
_diffrn_reflns_limit_h_min -9
_diffrn_reflns_limit_k_max 9
_diffrn_reflns_limit_k_min -9
_diffrn_reflns_limit_l_max 22
_diffrn_reflns_limit_l_min -22
_diffrn_reflns_number 54990
_diffrn_reflns_point_group_measured_fraction_full 1.000
_diffrn_reflns_point_group_measured_fraction_max 1.000
_diffrn_reflns_theta_full 25.242
_diffrn_reflns_theta_max 25.360
_diffrn_reflns_theta_min 2.168
_diffrn_source micro-focus
_diffrn_source_type 'Incoatec IuS'
_exptl_absorpt_coefficient_mu 2.162
_exptl_absorpt_correction_T_max 0.8620
_exptl_absorpt_correction_T_min 0.7025
_exptl_absorpt_correction_type numerical
_exptl_absorpt_process_details
;
SADABS-2016/2 (Bruker,2016/2) was used for absorption correction.
wR2(int) was 0.0752 before and 0.0610 after correction.
The Ratio of minimum to maximum transmission is 0.8150.
The \l/2 correction factor is Not present.
;
_exptl_crystal_colour green
_exptl_crystal_density_diffrn 1.751
_exptl_crystal_description plate
_exptl_crystal_F_000 576
_exptl_crystal_size_max 0.145
_exptl_crystal_size_mid 0.107
_exptl_crystal_size_min 0.04
_refine_diff_density_max 1.648
_refine_diff_density_min -1.082
_refine_diff_density_rms 0.249
_refine_ls_extinction_method none
_refine_ls_goodness_of_fit_ref 1.338
_refine_ls_hydrogen_treatment constr
_refine_ls_matrix_type full
_refine_ls_number_parameters 162
_refine_ls_number_reflns 1971
_refine_ls_number_restraints 80
_refine_ls_restrained_S_all 1.311
_refine_ls_R_factor_all 0.1020
_refine_ls_R_factor_gt 0.1009
_refine_ls_shift/su_max 0.000
_refine_ls_shift/su_mean 0.000
_refine_ls_structure_factor_coef Fsqd
_refine_ls_weighting_details 'w=1/[\s^2^(Fo^2^)+40.6168P] where P=(Fo^2^+2Fc^2^)/3'
_refine_ls_weighting_scheme calc
_refine_ls_wR_factor_gt 0.2279
_refine_ls_wR_factor_ref 0.2284
_reflns_Friedel_coverage 0.000
_reflns_number_gt 1932
_reflns_number_total 1971
_reflns_threshold_expression 'I > 2\s(I)'
_cod_data_source_file d5dt02188j2.cif
_cod_data_source_block gr1_121a
_cod_depositor_comments
;
The following automatic conversions were performed:

data item '_diffrn_radiation_probe' value 'X-ray' was changed to
'x-ray' in accordance with the
/home/data/users/saulius/crontab/automatic-downloads/rss-feeds/RSC/lib/dictionaries/cif_core.dic
dictionary named 'cif_core.dic' version 2.4.2 last updated on
2011-04-26.

Automatic conversion script
Id: cif_fix_values 8170 2020-07-09 18:12:32Z antanas 

 Adding full bibliography for 7719491--7719495.cif.
;
_cod_database_code 7719494
_shelx_shelxl_version_number 2019/1
_shelx_space_group_comment
;
The symmetry employed for this shelxl refinement is uniquely defined
by the following loop, which should always be used as a source of
symmetry information in preference to the above space-group names.
They are only intended as comments.
;
_shelx_estimated_absorpt_t_max 0.919
_shelx_estimated_absorpt_t_min 0.745
_olex2_refinement_description
;
1. Restrained planarity
 C3A, C4A, C5A, C6A, C7A, N3
 with sigma of 0.1
2. Rigid bond restraints
 C3, C4, C5, C6, C7, N3
 with sigma for 1-2 distances of 0.01 and sigma for 1-3 distances of 0.01
 N1, C1, S1
 with sigma for 1-2 distances of 0.01 and sigma for 1-3 distances of 0.01
 C3A, C4A, C5A, C6A, C7A, N3A
 with sigma for 1-2 distances of 0.01 and sigma for 1-3 distances of 0.01
 N3A, O1, N3
 with sigma for 1-2 distances of 0.01 and sigma for 1-3 distances of 0.01
3. Uiso/Uaniso restraints and constraints
C3 \\sim C4 \\sim C5 \\sim C6 \\sim C7 \\sim N3: within 2A with sigma of 0.04
and sigma for terminal atoms of 0.08 within 2A
N1 \\sim C1 \\sim S1: within 2A with sigma of 0.04 and sigma for terminal atoms
of 0.08 within 2A
C3A \\sim C4A \\sim C5A \\sim C6A \\sim C7A \\sim N3A: within 2A with sigma of
0.04 and sigma for terminal atoms of 0.08 within 2A
N3A \\sim O1 \\sim N3: within 2A with sigma of 0.04 and sigma for terminal
atoms of 0.08 within 2A
4. Others
 Sof(C7A)=Sof(H7A)=Sof(C6A)=Sof(H6A)=Sof(C5A)=Sof(H5A)=Sof(C3A)=Sof(C8A)=
 Sof(H8AA)=Sof(H8AB)=Sof(H8AC)=Sof(C4A)=Sof(H4A)=Sof(N3A)=1-FVAR(1)
 Sof(C3)=Sof(N3)=Sof(C4)=Sof(H4)=Sof(C5)=Sof(H5)=Sof(C6)=Sof(H6)=Sof(C7)=
 Sof(H7)=Sof(C8)=Sof(H8A)=Sof(H8B)=Sof(H8C)=FVAR(1)
5.a Aromatic/amide H refined with riding coordinates:
 C4(H4), C5(H5), C6(H6), C7(H7), C7A(H7A), C6A(H6A), C5A(H5A), C4A(H4A)
5.b Idealised Me refined as rotating group:
 C8(H8A,H8B,H8C), C8A(H8AA,H8AB,H8AC)
;
_olex2_submission_special_instructions 'No special instructions were received'

loop_
_space_group_symop_operation_xyz
'x, y, z'
'-x, y+1/2, -z+1/2'
'-x, -y, -z'
'x, -y-1/2, z-1/2'

loop_
_atom_site_label
_atom_site_type_symbol
_atom_site_fract_x
_atom_site_fract_y
_atom_site_fract_z
_atom_site_U_iso_or_equiv
_atom_site_adp_type
_atom_site_occupancy
_atom_site_site_symmetry_order
_atom_site_calc_flag
_atom_site_refinement_flags_posn
_atom_site_refinement_flags_adp
_atom_site_refinement_flags_occupancy
_atom_site_disorder_assembly
_atom_site_disorder_group
C1 C 0.0803(13) 0.5921(14) 0.0691(6) 0.013(2) Uani 1 1 d . U . . .
N1 N 0.1909(11) 0.5023(12) 0.0535(5) 0.0138(19) Uani 1 1 d . U . . .
Ni1 Ni 0.34333(17) 0.34303(18) 0.00039(7) 0.0112(4) Uani 1 1 d . . . . .
O1 O 0.5752(10) 0.4474(11) 0.0598(4) 0.0188(18) Uani 1 1 d . U . . .
S1 S -0.0789(4) 0.7234(4) 0.08900(16) 0.0174(6) Uani 1 1 d . U . . .
C2 C 0.5647(14) 0.0515(14) -0.0696(6) 0.015(2) Uani 1 1 d . . . . .
N2 N 0.4836(12) 0.1726(13) -0.0523(5) 0.015(2) Uani 1 1 d . . . . .
S2 S 0.6858(4) -0.1138(4) -0.09062(16) 0.0190(7) Uani 1 1 d . . . . .
C3 C 0.664(2) 0.412(2) 0.1837(8) 0.017(3) Uani 0.77(2) 1 d . U P A 1
N3 N 0.679(2) 0.369(2) 0.1147(8) 0.015(4) Uiso 0.77(2) 1 d . U P A 1
C4 C 0.774(2) 0.327(3) 0.2377(10) 0.022(4) Uani 0.77(2) 1 d . U P A 1
H4 H 0.766975 0.354775 0.286047 0.027 Uiso 0.77(2) 1 calc R U P A 1
C5 C 0.896(2) 0.200(2) 0.2210(9) 0.021(4) Uani 0.77(2) 1 d . U P A 1
H5 H 0.973238 0.142758 0.257838 0.026 Uiso 0.77(2) 1 calc R U P A 1
C6 C 0.9018(18) 0.158(2) 0.1509(8) 0.018(3) Uani 0.77(2) 1 d . U P A 1
H6 H 0.983025 0.071178 0.139372 0.021 Uiso 0.77(2) 1 calc R U P A 1
C7 C 0.792(2) 0.242(2) 0.0978(9) 0.018(3) Uani 0.77(2) 1 d . U P A 1
H7 H 0.793954 0.211943 0.049452 0.022 Uiso 0.77(2) 1 calc R U P A 1
C8 C 0.530(2) 0.549(3) 0.1952(10) 0.032(5) Uani 0.77(2) 1 d . . P A 1
H8A H 0.572717 0.665419 0.182823 0.048 Uiso 0.77(2) 1 calc R U P A 1
H8B H 0.512277 0.548473 0.245249 0.048 Uiso 0.77(2) 1 calc R U P A 1
H8C H 0.416302 0.523025 0.164978 0.048 Uiso 0.77(2) 1 calc R U P A 1
C7A C 0.550(7) 0.505(7) 0.165(3) 0.015(12) Uiso 0.23(2) 1 d . U P A 2
H7A H 0.459226 0.586747 0.146042 0.018 Uiso 0.23(2) 1 calc R U P A 2
C6A C 0.601(7) 0.489(7) 0.241(3) 0.023(13) Uiso 0.23(2) 1 d . U P A 2
H6A H 0.542903 0.558313 0.272375 0.028 Uiso 0.23(2) 1 calc R U P A 2
C5A C 0.728(6) 0.376(7) 0.267(3) 0.018(12) Uiso 0.23(2) 1 d . U P A 2
H5A H 0.760170 0.364646 0.317196 0.022 Uiso 0.23(2) 1 calc R U P A 2
C3A C 0.766(6) 0.292(6) 0.141(3) 0.019(12) Uiso 0.23(2) 1 d . U P A 2
C8A C 0.841(7) 0.187(7) 0.087(3) 0.009(12) Uiso 0.23(2) 1 d . . P A 2
H8AA H 0.747954 0.110486 0.061624 0.013 Uiso 0.23(2) 1 calc R U P A 2
H8AB H 0.939516 0.113517 0.110313 0.013 Uiso 0.23(2) 1 calc R U P A 2
H8AC H 0.886153 0.265871 0.052696 0.013 Uiso 0.23(2) 1 calc R U P A 2
C4A C 0.819(9) 0.273(8) 0.220(3) 0.016(13) Uiso 0.23(2) 1 d . U P A 2
H4A H 0.910351 0.192445 0.239041 0.019 Uiso 0.23(2) 1 calc R U P A 2
N3A N 0.634(7) 0.401(7) 0.117(3) 0.014(10) Uiso 0.23(2) 1 d . U P A 2

loop_
_atom_site_aniso_label
_atom_site_aniso_U_11
_atom_site_aniso_U_22
_atom_site_aniso_U_33
_atom_site_aniso_U_23
_atom_site_aniso_U_13
_atom_site_aniso_U_12
C1 0.007(5) 0.009(5) 0.022(5) -0.010(4) -0.003(4) -0.002(4)
N1 0.005(4) 0.012(5) 0.022(5) -0.002(4) -0.006(3) -0.001(3)
Ni1 0.0068(7) 0.0072(7) 0.0193(7) 0.0001(6) 0.0002(5) 0.0039(5)
O1 0.007(4) 0.014(4) 0.034(5) 0.009(4) -0.003(3) 0.001(3)
S1 0.0111(13) 0.0159(14) 0.0246(15) -0.0086(12) 0.0007(11) 0.0035(11)
C2 0.011(5) 0.007(5) 0.028(6) 0.007(5) 0.009(4) 0.000(4)
N2 0.012(4) 0.017(5) 0.016(5) 0.005(4) 0.002(4) -0.001(4)
S2 0.0187(14) 0.0100(14) 0.0314(16) 0.0001(12) 0.0134(12) 0.0031(11)
C3 0.018(7) 0.017(7) 0.015(7) 0.001(6) 0.002(5) -0.001(6)
C4 0.027(9) 0.022(8) 0.017(8) -0.003(6) -0.002(6) 0.001(7)
C5 0.009(7) 0.024(8) 0.028(6) 0.002(6) -0.008(6) -0.005(6)
C6 0.009(6) 0.013(7) 0.030(7) 0.010(6) 0.003(5) 0.003(6)
C7 0.015(8) 0.017(8) 0.024(8) -0.001(7) 0.003(6) 0.000(7)
C8 0.028(9) 0.044(12) 0.024(10) -0.013(9) 0.004(8) 0.003(9)

loop_
_atom_type_symbol
_atom_type_description
_atom_type_scat_dispersion_real
_atom_type_scat_dispersion_imag
_atom_type_scat_source
C C 0.0033 0.0016 'International Tables Vol C Tables 4.2.6.8 and 6.1.1.4'
H H 0.0000 0.0000 'International Tables Vol C Tables 4.2.6.8 and 6.1.1.4'
N N 0.0061 0.0033 'International Tables Vol C Tables 4.2.6.8 and 6.1.1.4'
Ni Ni 0.3393 1.1124 'International Tables Vol C Tables 4.2.6.8 and 6.1.1.4'
O O 0.0106 0.0060 'International Tables Vol C Tables 4.2.6.8 and 6.1.1.4'
S S 0.1246 0.1234 'International Tables Vol C Tables 4.2.6.8 and 6.1.1.4'

loop_
_geom_angle_atom_site_label_1
_geom_angle_atom_site_label_2
_geom_angle_atom_site_label_3
_geom_angle
_geom_angle_site_symmetry_1
_geom_angle_site_symmetry_3
_geom_angle_publ_flag
N1 C1 S1 178.2(11) . . ?
C1 N1 Ni1 164.7(9) . . ?
N1 Ni1 O1 93.2(4) . 3_665 ?
N1 Ni1 O1 90.1(3) . . ?
N1 Ni1 S1 90.0(2) . 3_565 ?
N1 Ni1 S2 87.5(3) . 3_655 ?
O1 Ni1 O1 73.6(3) . 3_665 ?
O1 Ni1 S1 93.0(2) 3_665 3_565 ?
O1 Ni1 S1 166.6(2) . 3_565 ?
O1 Ni1 S2 92.6(2) . 3_655 ?
O1 Ni1 S2 166.2(2) 3_665 3_655 ?
N2 Ni1 N1 176.4(4) . . ?
N2 Ni1 O1 89.7(3) . 3_665 ?
N2 Ni1 O1 92.7(3) . . ?
N2 Ni1 S1 87.8(3) . 3_565 ?
N2 Ni1 S2 90.1(3) . 3_655 ?
S2 Ni1 S1 100.74(11) 3_655 3_565 ?
Ni1 O1 Ni1 106.4(3) . 3_665 ?
N3 O1 Ni1 126.7(8) . . ?
N3 O1 Ni1 124.7(8) . 3_665 ?
N3A O1 Ni1 124(2) . . ?
C1 S1 Ni1 105.3(4) . 3_565 ?
N2 C2 S2 177.1(11) . . ?
C2 N2 Ni1 165.2(9) . . ?
C2 S2 Ni1 104.9(4) . 3_655 ?
N3 C3 C4 118.1(17) . . ?
N3 C3 C8 117.5(15) . . ?
C4 C3 C8 124.4(16) . . ?
O1 N3 C3 120.8(14) . . ?
O1 N3 C7 116.4(13) . . ?
C7 N3 C3 122.7(15) . . ?
C3 C4 H4 120.1 . . ?
C3 C4 C5 119.7(19) . . ?
C5 C4 H4 120.1 . . ?
C4 C5 H5 120.1 . . ?
C6 C5 C4 119.7(16) . . ?
C6 C5 H5 120.1 . . ?
C5 C6 H6 119.9 . . ?
C7 C6 C5 120.2(16) . . ?
C7 C6 H6 119.9 . . ?
N3 C7 C6 119.5(17) . . ?
N3 C7 H7 120.3 . . ?
C6 C7 H7 120.3 . . ?
C3 C8 H8A 109.5 . . ?
C3 C8 H8B 109.5 . . ?
C3 C8 H8C 109.5 . . ?
H8A C8 H8B 109.5 . . ?
H8A C8 H8C 109.5 . . ?
H8B C8 H8C 109.5 . . ?
C6A C7A H7A 119.8 . . ?
N3A C7A H7A 119.8 . . ?
N3A C7A C6A 120(5) . . ?
C7A C6A H6A 120.0 . . ?
C5A C6A C7A 120(5) . . ?
C5A C6A H6A 120.0 . . ?
C6A C5A H5A 119.7 . . ?
C6A C5A C4A 121(6) . . ?
C4A C5A H5A 119.7 . . ?
C8A C3A C4A 125(5) . . ?
N3A C3A C8A 117(5) . . ?
N3A C3A C4A 118(5) . . ?
C3A C8A H8AA 109.5 . . ?
C3A C8A H8AB 109.5 . . ?
C3A C8A H8AC 109.5 . . ?
H8AA C8A H8AB 109.5 . . ?
H8AA C8A H8AC 109.5 . . ?
H8AB C8A H8AC 109.5 . . ?
C5A C4A C3A 119(6) . . ?
C5A C4A H4A 120.5 . . ?
C3A C4A H4A 120.5 . . ?
O1 N3A C7A 106(5) . . ?
O1 N3A C3A 132(5) . . ?
C3A N3A C7A 122(5) . . ?

loop_
_geom_bond_atom_site_label_1
_geom_bond_atom_site_label_2
_geom_bond_distance
_geom_bond_site_symmetry_2
_geom_bond_publ_flag
C1 N1 1.152(14) . ?
C1 S1 1.649(11) . ?
N1 Ni1 2.037(9) . ?
Ni1 O1 2.101(8) 3_665 ?
Ni1 O1 2.096(8) . ?
Ni1 S1 2.477(3) 3_565 ?
Ni1 N2 2.027(10) . ?
Ni1 S2 2.472(3) 3_655 ?
O1 N3 1.348(17) . ?
O1 N3A 1.17(5) . ?
C2 N2 1.178(14) . ?
C2 S2 1.636(11) . ?
C3 N3 1.37(2) . ?
C3 C4 1.38(2) . ?
C3 C8 1.49(2) . ?
N3 C7 1.35(3) . ?
C4 H4 0.9500 . ?
C4 C5 1.40(3) . ?
C5 H5 0.9500 . ?
C5 C6 1.38(2) . ?
C6 H6 0.9500 . ?
C6 C7 1.37(2) . ?
C7 H7 0.9500 . ?
C8 H8A 0.9800 . ?
C8 H8B 0.9800 . ?
C8 H8C 0.9800 . ?
C7A H7A 0.9500 . ?
C7A C6A 1.45(8) . ?
C7A N3A 1.42(9) . ?
C6A H6A 0.9500 . ?
C6A C5A 1.33(8) . ?
C5A H5A 0.9500 . ?
C5A C4A 1.43(8) . ?
C3A C8A 1.48(7) . ?
C3A C4A 1.51(8) . ?
C3A N3A 1.32(8) . ?
C8A H8AA 0.9800 . ?
C8A H8AB 0.9800 . ?
C8A H8AC 0.9800 . ?
C4A H4A 0.9500 . ?

loop_
_geom_torsion_atom_site_label_1
_geom_torsion_atom_site_label_2
_geom_torsion_atom_site_label_3
_geom_torsion_atom_site_label_4
_geom_torsion
_geom_torsion_site_symmetry_1
_geom_torsion_site_symmetry_2
_geom_torsion_site_symmetry_3
_geom_torsion_site_symmetry_4
_geom_torsion_publ_flag
Ni1 O1 N3 C3 99.8(14) 3_665 . . . ?
Ni1 O1 N3 C3 -99.7(14) . . . . ?
Ni1 O1 N3 C7 -82.9(15) 3_665 . . . ?
Ni1 O1 N3 C7 77.6(15) . . . . ?
Ni1 O1 N3A C7A -88(4) . . . . ?
Ni1 O1 N3A C7A 85(4) 3_665 . . . ?
Ni1 O1 N3A C3A 100(6) . . . . ?
Ni1 O1 N3A C3A -86(6) 3_665 . . . ?
O1 N3 C7 C6 179.5(13) . . . . ?
C3 N3 C7 C6 -3(2) . . . . ?
C3 C4 C5 C6 -1(2) . . . . ?
N3 C3 C4 C5 0(2) . . . . ?
C4 C3 N3 O1 179.8(13) . . . . ?
C4 C3 N3 C7 3(2) . . . . ?
C4 C5 C6 C7 1(2) . . . . ?
C5 C6 C7 N3 1(2) . . . . ?
C8 C3 N3 O1 0(2) . . . . ?
C8 C3 N3 C7 -177.5(15) . . . . ?
C8 C3 C4 C5 179.9(15) . . . . ?
C7A C6A C5A C4A 1(4) . . . . ?
C6A C7A N3A O1 -176(3) . . . . ?
C6A C7A N3A C3A -3(7) . . . . ?
C6A C5A C4A C3A 0(2) . . . . ?
C8A C3A C4A C5A -176(4) . . . . ?
C8A C3A N3A O1 -11(8) . . . . ?
C8A C3A N3A C7A 179(4) . . . . ?
C4A C3A N3A O1 175(4) . . . . ?
C4A C3A N3A C7A 4(6) . . . . ?
N3A C7A C6A C5A 1(6) . . . . ?
N3A C3A C4A C5A -2(3) . . . . ?
